data_7102930
loop_
_publ_author_name
'Reithofer, Michael R'
'Galanski, Markus'
'Arion, Vladimir B'
'Keppler, Bernhard K'

_publ_section_title
;
 Unprecedented twofold intramolecular hydroamination in
 diam(m)ine-dicarboxylatodichloridoplatinum(IV) complexes -
 ethane-1,2-diamine vs. ammine ligands.
;
_journal_issue 9
_journal_name_full 'Chemical communications (Cambridge, England)'
_journal_page_first 1091
_journal_page_last 1093
_journal_paper_doi 10.1039/b715680d
_journal_year 2008
_chemical_formula_sum 'C14 H26.25 Cl2 N4 O6.13 Pt'
_chemical_formula_weight 614.63
_chemical_name_common
;
(OC-6-54)-Amminedichlorido(2R,2S-imino-kappaN-nis((4-
propylamino)-4-oxobutanoato-2-yl)-kappa$2!O,O')platinum(IV)
;
_chemical_name_systematic
;
(OC-6-54)-Amminedichlorido(2R,2S-imino-kappaN-nis[(4-propylamino)-
4-oxobutanoato-2-yl]-kappa^2^O,O')platinum(IV)
;
_space_group_IT_number 45
_symmetry_cell_setting orthorhombic
_symmetry_space_group_name_Hall 'I 2 -2c'
_symmetry_space_group_name_H-M 'I b a 2'
_atom_sites_solution_hydrogens geom
_atom_sites_solution_primary direct
_atom_sites_solution_secondary difmap
_audit_creation_method SHELXL-97
_cell_angle_alpha 90.00
_cell_angle_beta 90.00
_cell_angle_gamma 90.00
_cell_formula_units_Z 8
_cell_length_a 22.1412(9)
_cell_length_b 22.6423(8)
_cell_length_c 8.5427(3)
_cell_measurement_reflns_used 2282
_cell_measurement_temperature 100(2)
_cell_measurement_theta_max 30.01
_cell_measurement_theta_min 2.90
_cell_volume 4282.7(3)
_computing_structure_refinement 'SHELXL-97 (Sheldrick, 1997)'
_computing_structure_solution 'SHELXS-97 (Sheldrick, 1990)'
_diffrn_ambient_temperature 100(2)
_diffrn_measured_fraction_theta_full 0.992
_diffrn_measured_fraction_theta_max 0.992
_diffrn_radiation_monochromator graphite
_diffrn_radiation_source 'fine-focus sealed tube'
_diffrn_radiation_type MoK\a
_diffrn_radiation_wavelength 0.71073
_diffrn_reflns_av_R_equivalents 0.0826
_diffrn_reflns_av_sigmaI/netI 0.0460
_diffrn_reflns_limit_h_max 29
_diffrn_reflns_limit_h_min -29
_diffrn_reflns_limit_k_max 30
_diffrn_reflns_limit_k_min -30
_diffrn_reflns_limit_l_max 11
_diffrn_reflns_limit_l_min -11
_diffrn_reflns_number 61325
_diffrn_reflns_theta_full 28.39
_diffrn_reflns_theta_max 28.39
_diffrn_reflns_theta_min 2.90
_exptl_absorpt_coefficient_mu 6.839
_exptl_absorpt_correction_T_max 0.8753
_exptl_absorpt_correction_T_min 0.1921
_exptl_absorpt_correction_type multi-scan
_exptl_absorpt_process_details SADABS
_exptl_crystal_colour light-yellow
_exptl_crystal_density_diffrn 1.906
_exptl_crystal_density_method 'not measured'
_exptl_crystal_description plate
_exptl_crystal_F_000 2394
_exptl_crystal_size_max 0.36
_exptl_crystal_size_mid 0.02
_exptl_crystal_size_min 0.02
_refine_diff_density_max 1.077
_refine_diff_density_min -1.770
_refine_diff_density_rms 0.181
_refine_ls_abs_structure_details 'Flack H D (1983), Acta Cryst. A39, 876-881'
_refine_ls_abs_structure_Flack 0.006(11)
_refine_ls_extinction_method none
_refine_ls_goodness_of_fit_ref 1.075
_refine_ls_hydrogen_treatment constr
_refine_ls_matrix_type full
_refine_ls_number_parameters 249
_refine_ls_number_reflns 5339
_refine_ls_number_restraints 213
_refine_ls_restrained_S_all 1.058
_refine_ls_R_factor_all 0.0585
_refine_ls_R_factor_gt 0.0369
_refine_ls_shift/su_max 0.001
_refine_ls_shift/su_mean 0.000
_refine_ls_structure_factor_coef Fsqd
_refine_ls_weighting_details 'calc w=1/[\s^2^(Fo^2^)+(0.0450P)^2^+26.6516P] where P=(Fo^2^+2Fc^2^)/3'
_refine_ls_weighting_scheme calc
_refine_ls_wR_factor_gt 0.0841
_refine_ls_wR_factor_ref 0.0926
_reflns_number_gt 4259
_reflns_number_total 5339
_reflns_threshold_expression >2sigma(I)
_cod_data_source_file b715680d.txt
_cod_data_source_block MIRE104
_cod_original_sg_symbol_H-M Iba2
_cod_database_code 7102930

loop_
_symmetry_equiv_pos_as_xyz
'x, y, z'
'-x, -y, z'
'x+1/2, -y+1/2, z'
'-x+1/2, y+1/2, z'
'x+1/2, y+1/2, z+1/2'
'-x+1/2, -y+1/2, z+1/2'
'x+1, -y+1, z+1/2'
'-x+1, y+1, z+1/2'

loop_
_atom_site_label
_atom_site_type_symbol
_atom_site_fract_x
_atom_site_fract_y
_atom_site_fract_z
_atom_site_U_iso_or_equiv
_atom_site_adp_type
_atom_site_occupancy
_atom_site_symmetry_multiplicity
_atom_site_calc_flag
_atom_site_refinement_flags
_atom_site_disorder_assembly
_atom_site_disorder_group
Pt1 Pt 0.845150(10) 0.677872(10) 0.30872(5) 0.01788(8) Uani 1 1 d U . .
Cl1 Cl 0.92836(9) 0.62160(10) 0.2391(3) 0.0293(4) Uani 1 1 d U . .
Cl2 Cl 0.82290(11) 0.69388(11) 0.0495(2) 0.0317(5) Uani 1 1 d U . .
O1 O 0.8974(2) 0.7491(2) 0.3272(11) 0.0271(14) Uani 1 1 d U . .
O2 O 0.9674(3) 0.7853(3) 0.4886(8) 0.0438(18) Uani 1 1 d U . .
O3 O 0.8410(2) 0.7707(3) 0.7076(7) 0.0242(12) Uani 1 1 d U . .
O4 O 0.7955(2) 0.6046(2) 0.3249(11) 0.0323(13) Uani 1 1 d U . .
O5 O 0.7882(5) 0.5249(3) 0.4724(9) 0.066(3) Uani 1 1 d U . .
O6 O 0.7552(3) 0.6613(2) 0.7021(7) 0.0228(12) Uani 1 1 d U . .
N1 N 0.7721(3) 0.7274(3) 0.3643(7) 0.0233(14) Uani 1 1 d U . .
H1A H 0.7707 0.7328 0.4698 0.035 Uiso 1 1 calc R . .
H1B H 0.7380 0.7085 0.3322 0.035 Uiso 1 1 calc R . .
H1C H 0.7747 0.7631 0.3158 0.035 Uiso 1 1 calc R . .
N2 N 0.8627(3) 0.6654(3) 0.5398(8) 0.0178(12) Uani 1 1 d U . .
H2 H 0.8341 0.6863 0.5971 0.021 Uiso 1 1 calc R . .
N3 N 0.9107(3) 0.8019(4) 0.8847(9) 0.0331(17) Uani 1 1 d U . .
H3 H 0.9483 0.7985 0.9161 0.040 Uiso 1 1 calc R . .
N4 N 0.7348(4) 0.5867(4) 0.8678(9) 0.042(2) Uani 1 1 d U . .
H4 H 0.7437 0.5501 0.8939 0.050 Uiso 1 1 calc R . .
C1 C 0.9309(4) 0.7468(4) 0.4539(10) 0.0282(17) Uani 1 1 d U . .
C2 C 0.9229(3) 0.6932(4) 0.5680(10) 0.0263(16) Uani 1 1 d U . .
H2A H 0.9549 0.6634 0.5435 0.032 Uiso 1 1 calc R . .
C3 C 0.9331(4) 0.7153(4) 0.7323(11) 0.0312(19) Uani 1 1 d U . .
H3A H 0.9754 0.7287 0.7425 0.037 Uiso 1 1 calc R . .
H3B H 0.9270 0.6822 0.8065 0.037 Uiso 1 1 calc R . .
C4 C 0.8916(3) 0.7654(4) 0.7767(10) 0.030(2) Uani 1 1 d U . .
C5 C 0.8742(4) 0.8475(5) 0.9559(12) 0.038(2) Uani 1 1 d U . .
H5A H 0.8421 0.8292 1.0204 0.045 Uiso 1 1 calc R . .
H5B H 0.8546 0.8715 0.8734 0.045 Uiso 1 1 calc R . .
C6 C 0.9132(6) 0.8866(6) 1.0572(18) 0.069(4) Uani 1 1 d U . .
H6A H 0.8869 0.9146 1.1142 0.083 Uiso 1 1 calc R . .
H6B H 0.9339 0.8617 1.1361 0.083 Uiso 1 1 calc R . .
C7 C 0.9590(6) 0.9204(6) 0.971(2) 0.089(5) Uani 1 1 d U . .
H7A H 0.9829 0.9440 1.0447 0.133 Uiso 1 1 calc R . .
H7B H 0.9391 0.9467 0.8960 0.133 Uiso 1 1 calc R . .
H7C H 0.9857 0.8932 0.9146 0.133 Uiso 1 1 calc R . .
C8 C 0.8105(5) 0.5744(4) 0.4494(12) 0.039(2) Uani 1 1 d U . .
C9 C 0.8527(4) 0.5997(4) 0.5688(11) 0.0312(18) Uani 1 1 d U . .
H9 H 0.8925 0.5793 0.5568 0.037 Uiso 1 1 calc R . .
C10 C 0.8305(4) 0.5889(4) 0.7365(11) 0.0324(18) Uani 1 1 d U . .
H10A H 0.8293 0.5459 0.7566 0.039 Uiso 1 1 calc R . .
H10B H 0.8597 0.6067 0.8108 0.039 Uiso 1 1 calc R . .
C11 C 0.7697(4) 0.6142(4) 0.7662(8) 0.0255(17) Uani 1 1 d U . .
C12 C 0.6817(5) 0.6146(5) 0.9391(13) 0.049(3) Uani 1 1 d U . .
H12A H 0.6606 0.6377 0.8574 0.058 Uiso 1 1 calc R . .
H12B H 0.6959 0.6429 1.0196 0.058 Uiso 1 1 calc R . .
C13 C 0.6367(7) 0.5736(6) 1.0142(15) 0.064(3) Uani 1 1 d U . .
H13A H 0.6038 0.5973 1.0616 0.077 Uiso 1 1 calc R . .
H13B H 0.6186 0.5482 0.9324 0.077 Uiso 1 1 calc R . .
C14 C 0.6633(7) 0.5367(7) 1.1331(16) 0.081(5) Uani 1 1 d U . .
H14A H 0.6322 0.5109 1.1777 0.121 Uiso 1 1 calc R . .
H14B H 0.6804 0.5616 1.2159 0.121 Uiso 1 1 calc R . .
H14C H 0.6953 0.5126 1.0865 0.121 Uiso 1 1 calc R . .
O7 O 1.0000(7) 0.5000(7) 0.5557(16) 0.042(8) Uani 0.25 2 d SPR . .

loop_
_atom_site_aniso_label
_atom_site_aniso_U_11
_atom_site_aniso_U_22
_atom_site_aniso_U_33
_atom_site_aniso_U_23
_atom_site_aniso_U_13
_atom_site_aniso_U_12
Pt1 0.01540(11) 0.02068(12) 0.01756(11) -0.0055(2) -0.0023(2) 0.00392(10)
Cl1 0.0247(10) 0.0336(11) 0.0296(10) -0.0103(9) 0.0003(8) 0.0122(9)
Cl2 0.0337(11) 0.0448(13) 0.0166(9) -0.0052(9) -0.0032(8) 0.0131(10)
O1 0.021(2) 0.030(2) 0.030(4) -0.004(3) 0.010(3) -0.0020(19)
O2 0.031(3) 0.044(4) 0.057(4) -0.034(3) 0.013(3) -0.014(3)
O3 0.021(3) 0.025(3) 0.026(3) -0.003(2) -0.003(2) 0.006(2)
O4 0.032(3) 0.036(3) 0.029(3) -0.018(3) 0.006(3) -0.015(2)
O5 0.116(8) 0.031(4) 0.051(5) -0.014(3) 0.024(5) -0.025(4)
O6 0.026(3) 0.013(3) 0.030(3) 0.009(2) 0.004(2) 0.004(2)
N1 0.015(3) 0.035(4) 0.020(3) -0.005(3) -0.003(2) 0.007(3)
N2 0.012(3) 0.021(3) 0.021(3) -0.004(2) 0.002(2) 0.004(2)
N3 0.020(4) 0.039(4) 0.041(4) -0.018(3) 0.000(3) 0.001(3)
N4 0.068(5) 0.025(4) 0.032(4) 0.010(3) 0.009(4) 0.001(4)
C1 0.014(4) 0.039(5) 0.031(4) -0.023(3) 0.010(3) -0.007(3)
C2 0.011(3) 0.042(4) 0.026(4) -0.010(3) -0.004(3) 0.008(3)
C3 0.018(4) 0.043(5) 0.032(4) -0.011(4) -0.005(3) 0.008(3)
C4 0.016(3) 0.038(4) 0.035(7) -0.014(4) -0.003(3) 0.001(3)
C5 0.030(5) 0.037(5) 0.046(6) -0.017(4) 0.003(4) 0.003(4)
C6 0.068(8) 0.058(8) 0.081(9) -0.043(7) -0.010(7) 0.006(6)
C7 0.059(8) 0.053(8) 0.155(16) -0.016(9) -0.025(8) -0.006(6)
C8 0.058(6) 0.024(4) 0.035(4) -0.012(3) 0.020(4) -0.012(4)
C9 0.051(5) 0.015(3) 0.028(4) 0.004(3) 0.007(3) 0.016(3)
C10 0.033(2) 0.032(2) 0.033(2) 0.0017(10) 0.0000(10) 0.0015(10)
C11 0.039(4) 0.024(4) 0.014(4) 0.000(3) -0.002(3) 0.006(3)
C12 0.038(5) 0.054(7) 0.054(7) 0.034(5) 0.008(4) 0.001(5)
C13 0.086(8) 0.061(8) 0.047(7) 0.000(5) 0.012(6) -0.036(7)
C14 0.114(13) 0.070(10) 0.058(8) 0.027(7) 0.030(8) -0.006(9)
O7 0.019(13) 0.011(13) 0.10(3) 0.000 0.000 0.01(2)

loop_
_atom_type_symbol
_atom_type_description
_atom_type_scat_dispersion_real
_atom_type_scat_dispersion_imag
_atom_type_scat_source
C C 0.0033 0.0016 'International Tables Vol C Tables 4.2.6.8 and 6.1.1.4'
H H 0.0000 0.0000 'International Tables Vol C Tables 4.2.6.8 and 6.1.1.4'
N N 0.0061 0.0033 'International Tables Vol C Tables 4.2.6.8 and 6.1.1.4'
O O 0.0106 0.0060 'International Tables Vol C Tables 4.2.6.8 and 6.1.1.4'
Cl Cl 0.1484 0.1585 'International Tables Vol C Tables 4.2.6.8 and 6.1.1.4'
Pt Pt -1.7033 8.3905 'International Tables Vol C Tables 4.2.6.8 and 6.1.1.4'

loop_
_geom_angle_atom_site_label_1
_geom_angle_atom_site_label_2
_geom_angle_atom_site_label_3
_geom_angle
_geom_angle_site_symmetry_1
_geom_angle_site_symmetry_3
_geom_angle_publ_flag
O1 Pt1 O4 171.2(4) . . ?
O1 Pt1 N1 89.8(3) . . ?
O4 Pt1 N1 90.2(3) . . ?
O1 Pt1 N2 85.7(3) . . ?
O4 Pt1 N2 85.6(3) . . ?
N1 Pt1 N2 90.1(3) . . ?
O1 Pt1 Cl2 94.2(3) . . ?
O4 Pt1 Cl2 94.6(3) . . ?
N1 Pt1 Cl2 88.13(19) . . ?
N2 Pt1 Cl2 178.25(19) . . ?
O1 Pt1 Cl1 90.23(15) . . ?
O4 Pt1 Cl1 89.93(17) . . ?
N1 Pt1 Cl1 178.69(19) . . ?
N2 Pt1 Cl1 91.18(18) . . ?
Cl2 Pt1 Cl1 90.57(8) . . ?
C1 O1 Pt1 111.2(6) . . ?
C8 O4 Pt1 110.6(6) . . ?
C2 N2 C9 121.0(7) . . ?
C2 N2 Pt1 105.6(5) . . ?
C9 N2 Pt1 105.4(5) . . ?
C4 N3 C5 124.6(8) . . ?
C11 N4 C12 122.7(8) . . ?
O2 C1 O1 123.0(9) . . ?
O2 C1 C2 118.3(8) . . ?
O1 C1 C2 118.7(7) . . ?
N2 C2 C3 115.0(7) . . ?
N2 C2 C1 109.0(6) . . ?
C3 C2 C1 107.8(7) . . ?
C2 C3 C4 113.2(7) . . ?
O3 C4 N3 123.5(8) . . ?
O3 C4 C3 119.4(7) . . ?
N3 C4 C3 117.2(7) . . ?
N3 C5 C6 109.9(8) . . ?
C7 C6 C5 114.4(13) . . ?
O5 C8 O4 120.1(10) . . ?
O5 C8 C9 119.1(10) . . ?
O4 C8 C9 120.8(8) . . ?
C8 C9 N2 110.7(7) . . ?
C8 C9 C10 112.1(8) . . ?
N2 C9 C10 110.6(7) . . ?
C11 C10 C9 112.9(7) . . ?
O6 C11 N4 123.0(8) . . ?
O6 C11 C10 119.4(8) . . ?
N4 C11 C10 117.5(8) . . ?
N4 C12 C13 116.2(10) . . ?
C14 C13 C12 112.8(12) . . ?

loop_
_geom_bond_atom_site_label_1
_geom_bond_atom_site_label_2
_geom_bond_distance
_geom_bond_site_symmetry_2
_geom_bond_publ_flag
Pt1 O1 1.991(5) . ?
Pt1 O4 1.995(5) . ?
Pt1 N1 2.025(6) . ?
Pt1 N2 2.032(7) . ?
Pt1 Cl2 2.298(2) . ?
Pt1 Cl1 2.3177(19) . ?
O1 C1 1.313(12) . ?
O2 C1 1.225(10) . ?
O3 C4 1.273(9) . ?
O4 C8 1.308(13) . ?
O5 C8 1.239(11) . ?
O6 C11 1.240(9) . ?
N2 C2 1.494(10) . ?
N2 C9 1.526(10) . ?
N3 C4 1.309(10) . ?
N3 C5 1.445(11) . ?
N4 C11 1.319(10) . ?
N4 C12 1.467(13) . ?
C1 C2 1.567(13) . ?
C2 C3 1.507(12) . ?
C3 C4 1.507(12) . ?
C5 C6 1.511(15) . ?
C6 C7 1.47(2) . ?
C8 C9 1.497(14) . ?
C9 C10 1.534(13) . ?
C10 C11 1.485(12) . ?
C12 C13 1.506(15) . ?
C13 C14 1.441(19) . ?

loop_
_geom_torsion_atom_site_label_1
_geom_torsion_atom_site_label_2
_geom_torsion_atom_site_label_3
_geom_torsion_atom_site_label_4
_geom_torsion
_geom_torsion_site_symmetry_1
_geom_torsion_site_symmetry_2
_geom_torsion_site_symmetry_3
_geom_torsion_site_symmetry_4
_geom_torsion_publ_flag
N1 Pt1 O1 C1 107.5(5) . . . . ?
N2 Pt1 O1 C1 17.4(5) . . . . ?
Cl2 Pt1 O1 C1 -164.3(5) . . . . ?
Cl1 Pt1 O1 C1 -73.8(5) . . . . ?
N1 Pt1 O4 C8 -108.8(6) . . . . ?
N2 Pt1 O4 C8 -18.6(6) . . . . ?
Cl2 Pt1 O4 C8 163.1(6) . . . . ?
Cl1 Pt1 O4 C8 72.5(6) . . . . ?
O1 Pt1 N2 C2 -27.5(5) . . . . ?
O4 Pt1 N2 C2 152.5(5) . . . . ?
N1 Pt1 N2 C2 -117.3(5) . . . . ?
Cl1 Pt1 N2 C2 62.7(4) . . . . ?
O1 Pt1 N2 C9 -156.7(5) . . . . ?
O4 Pt1 N2 C9 23.3(5) . . . . ?
N1 Pt1 N2 C9 113.5(5) . . . . ?
Cl1 Pt1 N2 C9 -66.5(5) . . . . ?
Pt1 O1 C1 O2 178.7(6) . . . . ?
Pt1 O1 C1 C2 -2.6(8) . . . . ?
C9 N2 C2 C3 -88.3(9) . . . . ?
Pt1 N2 C2 C3 152.4(6) . . . . ?
C9 N2 C2 C1 150.6(7) . . . . ?
Pt1 N2 C2 C1 31.3(7) . . . . ?
O2 C1 C2 N2 158.3(7) . . . . ?
O1 C1 C2 N2 -20.5(10) . . . . ?
O2 C1 C2 C3 32.8(10) . . . . ?
O1 C1 C2 C3 -145.9(7) . . . . ?
N2 C2 C3 C4 -64.9(10) . . . . ?
C1 C2 C3 C4 56.9(9) . . . . ?
C5 N3 C4 O3 9.4(15) . . . . ?
C5 N3 C4 C3 -171.6(9) . . . . ?
C2 C3 C4 O3 25.2(12) . . . . ?
C2 C3 C4 N3 -153.9(8) . . . . ?
C4 N3 C5 C6 -171.7(11) . . . . ?
N3 C5 C6 C7 64.7(14) . . . . ?
Pt1 O4 C8 O5 -173.9(8) . . . . ?
Pt1 O4 C8 C9 8.5(11) . . . . ?
O5 C8 C9 N2 -166.1(9) . . . . ?
O4 C8 C9 N2 11.5(12) . . . . ?
O5 C8 C9 C10 -42.0(12) . . . . ?
O4 C8 C9 C10 135.6(9) . . . . ?
C2 N2 C9 C8 -143.7(8) . . . . ?
Pt1 N2 C9 C8 -24.2(8) . . . . ?
C2 N2 C9 C10 91.4(9) . . . . ?
Pt1 N2 C9 C10 -149.2(6) . . . . ?
C8 C9 C10 C11 -58.3(10) . . . . ?
N2 C9 C10 C11 65.8(10) . . . . ?
C12 N4 C11 O6 -13.1(13) . . . . ?
C12 N4 C11 C10 163.0(9) . . . . ?
C9 C10 C11 O6 -35.2(12) . . . . ?
C9 C10 C11 N4 148.6(8) . . . . ?
C11 N4 C12 C13 162.8(10) . . . . ?
N4 C12 C13 C14 56.6(15) . . . . ?
